data_1549464
loop_
_publ_author_name
'Salvati, Anna E.'
'Law, James A.'
'Liriano, Josue'
'Frederich, James H.'

_publ_section_title
;
 Modular access to functionalized 5-8-5 fused ring systems <i>via</i> a
 photoinduced cycloisomerization reaction.
;
_journal_issue 24
_journal_name_full 'Chemical science'
_journal_page_first 5389
_journal_page_last 5393
_journal_paper_doi 10.1039/c8sc00999f
_journal_volume 9
_journal_year 2018
_chemical_absolute_configuration unk
_chemical_formula_moiety 'C15 H20 O2'
_chemical_formula_sum 'C15 H20 O2'
_chemical_formula_weight 232.31
_space_group_crystal_system orthorhombic
_space_group_IT_number 19
_space_group_name_Hall 'P 2ac 2ab'
_space_group_name_H-M_alt 'P 21 21 21'
_symmetry_space_group_name_Hall 'P 2ac 2ab'
_symmetry_space_group_name_H-M 'P 21 21 21'
_atom_sites_solution_hydrogens geom
_audit_creation_method SHELXL-2014/7
_audit_update_record
;
2018-01-11 deposited with the CCDC.
2018-05-23 downloaded from the CCDC.
;
_cell_angle_alpha 90
_cell_angle_beta 90
_cell_angle_gamma 90
_cell_formula_units_Z 4
_cell_length_a 10.3761(13)
_cell_length_b 10.8200(14)
_cell_length_c 10.8988(14)
_cell_measurement_reflns_used 5280
_cell_measurement_temperature 103(2)
_cell_measurement_theta_max 28.04
_cell_measurement_theta_min 2.65
_cell_volume 1223.6(3)
_computing_cell_refinement 'Bruker SAINT'
_computing_data_collection 'Bruker APEX2'
_computing_data_reduction 'Bruker SAINT'
_computing_molecular_graphics 'Bruker SHELXTL'
_computing_publication_material 'Bruker SHELXTL'
_computing_structure_refinement 'SHELXL-2014/7 (Sheldrick, 2014)'
_computing_structure_solution 'SHELXS-97 (Sheldrick 2008)'
_diffrn_ambient_temperature 103(2)
_diffrn_measured_fraction_theta_full 1.000
_diffrn_measured_fraction_theta_max 0.999
_diffrn_measurement_device_type 'Bruker APEX-II CCD'
_diffrn_measurement_method '\f and \w scans'
_diffrn_radiation_type MoK\a
_diffrn_radiation_wavelength 0.71073
_diffrn_reflns_av_R_equivalents 0.0332
_diffrn_reflns_av_unetI/netI 0.0259
_diffrn_reflns_Laue_measured_fraction_full 1.000
_diffrn_reflns_Laue_measured_fraction_max 0.999
_diffrn_reflns_limit_h_max 13
_diffrn_reflns_limit_h_min -13
_diffrn_reflns_limit_k_max 14
_diffrn_reflns_limit_k_min -14
_diffrn_reflns_limit_l_max 14
_diffrn_reflns_limit_l_min -14
_diffrn_reflns_number 14255
_diffrn_reflns_point_group_measured_fraction_full 1.000
_diffrn_reflns_point_group_measured_fraction_max 0.995
_diffrn_reflns_theta_full 25.242
_diffrn_reflns_theta_max 28.205
_diffrn_reflns_theta_min 2.653
_exptl_absorpt_coefficient_mu 0.082
_exptl_absorpt_correction_T_max 0.9918
_exptl_absorpt_correction_T_min 0.8656
_exptl_absorpt_correction_type empirical
_exptl_absorpt_process_details SADABS
_exptl_crystal_colour colourless
_exptl_crystal_density_diffrn 1.261
_exptl_crystal_description irregular
_exptl_crystal_F_000 504
_exptl_crystal_size_max 0.164
_exptl_crystal_size_mid 0.144
_exptl_crystal_size_min 0.064
_exptl_transmission_factor_max 0.9918
_exptl_transmission_factor_min 0.8656
_refine_diff_density_max 0.257
_refine_diff_density_min -0.166
_refine_diff_density_rms 0.036
_refine_ls_abs_structure_details unk
_refine_ls_abs_structure_Flack 0.4(4)
_refine_ls_extinction_method none
_refine_ls_goodness_of_fit_ref 1.035
_refine_ls_hydrogen_treatment constr
_refine_ls_matrix_type full
_refine_ls_number_parameters 155
_refine_ls_number_reflns 3004
_refine_ls_number_restraints 0
_refine_ls_restrained_S_all 1.035
_refine_ls_R_factor_all 0.0369
_refine_ls_R_factor_gt 0.0329
_refine_ls_shift/su_max 0.000
_refine_ls_shift/su_mean 0.000
_refine_ls_structure_factor_coef Fsqd
_refine_ls_weighting_details 'w=1/[\s^2^(Fo^2^)+(0.0433P)^2^+0.2141P] where P=(Fo^2^+2Fc^2^)/3'
_refine_ls_weighting_scheme calc
_refine_ls_wR_factor_gt 0.0802
_refine_ls_wR_factor_ref 0.0827
_reflns_Friedel_coverage 0.730
_reflns_Friedel_fraction_full 1.000
_reflns_Friedel_fraction_max 0.989
_reflns_number_gt 2789
_reflns_number_total 3004
_reflns_threshold_expression 'I > 2\s(I)'
_cod_data_source_file c8sc00999f2.cif
_cod_data_source_block fred15
_cod_depositor_comments 'Adding full bibliography for 1549457--1549464.cif.'
_cod_database_code 1549464
_shelx_shelxl_version_number 2014/7
_shelx_space_group_comment
; 
The symmetry employed for this shelxl refinement is uniquely defined 
by the following loop, which should always be used as a source of 
symmetry information in preference to the above space-group names. 
They are only intended as comments. 
;
_shelx_estimated_absorpt_t_min 0.987
_shelx_estimated_absorpt_t_max 0.995

loop_
_space_group_symop_operation_xyz
'x, y, z'
'-x+1/2, -y, z+1/2'
'-x, y+1/2, -z+1/2'
'x+1/2, -y+1/2, -z'

loop_
_atom_site_label
_atom_site_type_symbol
_atom_site_fract_x
_atom_site_fract_y
_atom_site_fract_z
_atom_site_U_iso_or_equiv
_atom_site_adp_type
_atom_site_occupancy
_atom_site_site_symmetry_order
_atom_site_calc_flag
_atom_site_refinement_flags_posn
_atom_site_refinement_flags_adp
C1 C 0.13184(15) 1.04432(14) -0.04697(15) 0.0178(3) Uani 1 1 d . .
H1 H 0.1647 0.9997 -0.1209 0.021 Uiso 1 1 calc R U
C2 C 0.20091(17) 1.17007(16) -0.0415(2) 0.0271(4) Uani 1 1 d . .
H2A H 0.1499 1.2302 0.0068 0.033 Uiso 1 1 calc R U
H2B H 0.2142 1.2036 -0.1250 0.033 Uiso 1 1 calc R U
C3 C 0.33212(16) 1.14404(15) 0.02174(17) 0.0213(3) Uani 1 1 d . .
H3A H 0.4043 1.1620 -0.0349 0.026 Uiso 1 1 calc R U
H3B H 0.3420 1.1958 0.0960 0.026 Uiso 1 1 calc R U
C4 C 0.33019(16) 1.00544(14) 0.05621(17) 0.0199(3) Uani 1 1 d . .
H4A H 0.3708 0.9544 -0.0085 0.024 Uiso 1 1 calc R U
H4B H 0.3749 0.9906 0.1351 0.024 Uiso 1 1 calc R U
C5 C 0.18629(15) 0.97847(13) 0.06658(16) 0.0161(3) Uani 1 1 d . .
C6 C 0.12456(16) 1.02357(16) 0.18347(16) 0.0203(3) Uani 1 1 d . .
H6 H 0.1443 1.0989 0.2241 0.024 Uiso 1 1 calc R U
C7 C 0.03846(17) 0.94132(17) 0.22032(15) 0.0217(3) Uani 1 1 d . .
H7 H -0.0146 0.9489 0.2910 0.026 Uiso 1 1 calc R U
C8 C 0.03787(15) 0.83363(15) 0.13234(15) 0.0181(3) Uani 1 1 d . .
H8 H 0.0405 0.7545 0.1796 0.022 Uiso 1 1 calc R U
C9 C -0.07982(15) 0.83288(14) 0.04501(14) 0.0162(3) Uani 1 1 d . .
H9 H -0.0859 0.7467 0.0123 0.019 Uiso 1 1 calc R U
C10 C -0.08319(15) 0.91984(14) -0.06959(15) 0.0168(3) Uani 1 1 d . .
C11 C -0.01512(15) 1.04683(15) -0.05560(16) 0.0184(3) Uani 1 1 d . .
H11A H -0.0394 1.0990 -0.1265 0.022 Uiso 1 1 calc R U
H11B H -0.0491 1.0875 0.0191 0.022 Uiso 1 1 calc R U
C12 C -0.03225(18) 0.85143(18) -0.18255(16) 0.0239(4) Uani 1 1 d . .
H12A H -0.0428 0.9037 -0.2553 0.036 Uiso 1 1 calc R U
H12B H -0.0806 0.7744 -0.1936 0.036 Uiso 1 1 calc R U
H12C H 0.0593 0.8324 -0.1710 0.036 Uiso 1 1 calc R U
C13 C -0.23059(16) 0.94353(16) -0.08459(17) 0.0232(4) Uani 1 1 d . .
H13A H -0.2459 1.0236 -0.1260 0.028 Uiso 1 1 calc R U
H13B H -0.2706 0.8771 -0.1341 0.028 Uiso 1 1 calc R U
C14 C -0.28748(17) 0.94508(17) 0.04482(19) 0.0264(4) Uani 1 1 d . .
H14A H -0.2826 1.0289 0.0810 0.032 Uiso 1 1 calc R U
H14B H -0.3785 0.9178 0.0441 0.032 Uiso 1 1 calc R U
C15 C -0.20415(15) 0.85520(15) 0.11531(16) 0.0185(3) Uani 1 1 d . .
O1 O -0.23028(12) 0.80871(12) 0.21361(12) 0.0251(3) Uani 1 1 d . .
O2 O 0.15615(10) 0.84833(9) 0.06537(11) 0.0183(2) Uani 1 1 d . .

loop_
_atom_site_aniso_label
_atom_site_aniso_U_11
_atom_site_aniso_U_22
_atom_site_aniso_U_33
_atom_site_aniso_U_23
_atom_site_aniso_U_13
_atom_site_aniso_U_12
C1 0.0166(7) 0.0173(7) 0.0196(8) 0.0027(6) -0.0026(6) -0.0038(6)
C2 0.0223(8) 0.0197(8) 0.0393(11) 0.0087(7) -0.0068(8) -0.0066(7)
C3 0.0189(8) 0.0186(7) 0.0264(9) -0.0010(7) 0.0011(7) -0.0052(7)
C4 0.0148(7) 0.0188(7) 0.0261(8) -0.0004(7) -0.0011(7) -0.0011(6)
C5 0.0153(7) 0.0138(6) 0.0191(7) 0.0007(6) -0.0015(6) -0.0008(5)
C6 0.0183(8) 0.0235(8) 0.0191(8) -0.0037(6) -0.0037(6) 0.0008(6)
C7 0.0192(8) 0.0315(9) 0.0145(8) 0.0005(7) -0.0016(6) 0.0010(7)
C8 0.0141(7) 0.0188(7) 0.0215(8) 0.0051(6) 0.0000(6) 0.0008(6)
C9 0.0149(7) 0.0147(7) 0.0189(8) 0.0000(6) 0.0014(6) -0.0001(6)
C10 0.0140(7) 0.0183(7) 0.0181(7) 0.0021(6) -0.0019(6) -0.0023(6)
C11 0.0167(7) 0.0166(7) 0.0220(8) 0.0053(7) -0.0036(6) -0.0008(6)
C12 0.0224(8) 0.0302(9) 0.0191(8) -0.0027(7) -0.0011(7) -0.0042(8)
C13 0.0158(8) 0.0247(8) 0.0290(9) 0.0075(7) -0.0061(7) -0.0028(6)
C14 0.0170(8) 0.0252(8) 0.0370(11) 0.0050(8) 0.0025(7) 0.0027(7)
C15 0.0161(7) 0.0172(7) 0.0223(8) -0.0014(6) 0.0007(6) -0.0035(6)
O1 0.0229(6) 0.0282(6) 0.0242(6) 0.0024(5) 0.0050(5) -0.0055(5)
O2 0.0143(5) 0.0135(5) 0.0272(6) 0.0018(5) 0.0022(5) 0.0005(4)

loop_
_atom_type_symbol
_atom_type_description
_atom_type_scat_dispersion_real
_atom_type_scat_dispersion_imag
_atom_type_scat_source
C C 0.0033 0.0016 'International Tables Vol C Tables 4.2.6.8 and 6.1.1.4'
H H 0.0000 0.0000 'International Tables Vol C Tables 4.2.6.8 and 6.1.1.4'
O O 0.0106 0.0060 'International Tables Vol C Tables 4.2.6.8 and 6.1.1.4'

loop_
_geom_angle_atom_site_label_1
_geom_angle_atom_site_label_2
_geom_angle_atom_site_label_3
_geom_angle
C11 C1 C5 115.15(14)
C11 C1 C2 116.84(14)
C5 C1 C2 101.97(13)
C11 C1 H1 107.4
C5 C1 H1 107.4
C2 C1 H1 107.4
C1 C2 C3 105.40(13)
C1 C2 H2A 110.7
C3 C2 H2A 110.7
C1 C2 H2B 110.7
C3 C2 H2B 110.7
H2A C2 H2B 108.8
C4 C3 C2 105.82(13)
C4 C3 H3A 110.6
C2 C3 H3A 110.6
C4 C3 H3B 110.6
C2 C3 H3B 110.6
H3A C3 H3B 108.7
C5 C4 C3 102.49(13)
C5 C4 H4A 111.3
C3 C4 H4A 111.3
C5 C4 H4B 111.3
C3 C4 H4B 111.3
H4A C4 H4B 109.2
O2 C5 C6 103.40(13)
O2 C5 C4 113.47(12)
C6 C5 C4 114.63(14)
O2 C5 C1 111.45(13)
C6 C5 C1 112.00(13)
C4 C5 C1 102.22(13)
C7 C6 C5 109.01(15)
C7 C6 H6 125.5
C5 C6 H6 125.5
C6 C7 C8 109.22(15)
C6 C7 H7 125.4
C8 C7 H7 125.4
O2 C8 C7 103.52(13)
O2 C8 C9 111.23(13)
C7 C8 C9 113.44(13)
O2 C8 H8 109.5
C7 C8 H8 109.5
C9 C8 H8 109.5
C15 C9 C8 111.03(13)
C15 C9 C10 106.74(13)
C8 C9 C10 120.36(13)
C15 C9 H9 105.9
C8 C9 H9 105.9
C10 C9 H9 105.9
C12 C10 C11 110.48(13)
C12 C10 C13 109.50(14)
C11 C10 C13 108.12(13)
C12 C10 C9 110.10(13)
C11 C10 C9 116.35(13)
C13 C10 C9 101.80(13)
C1 C11 C10 116.38(13)
C1 C11 H11A 108.2
C10 C11 H11A 108.2
C1 C11 H11B 108.2
C10 C11 H11B 108.2
H11A C11 H11B 107.3
C10 C12 H12A 109.5
C10 C12 H12B 109.5
H12A C12 H12B 109.5
C10 C12 H12C 109.5
H12A C12 H12C 109.5
H12B C12 H12C 109.5
C14 C13 C10 106.48(14)
C14 C13 H13A 110.4
C10 C13 H13A 110.4
C14 C13 H13B 110.4
C10 C13 H13B 110.4
H13A C13 H13B 108.6
C15 C14 C13 103.94(14)
C15 C14 H14A 111.0
C13 C14 H14A 111.0
C15 C14 H14B 111.0
C13 C14 H14B 111.0
H14A C14 H14B 109.0
O1 C15 C14 125.97(15)
O1 C15 C9 124.65(15)
C14 C15 C9 109.37(14)
C8 O2 C5 106.77(11)

loop_
_geom_bond_atom_site_label_1
_geom_bond_atom_site_label_2
_geom_bond_distance
C1 C11 1.528(2)
C1 C5 1.536(2)
C1 C2 1.539(2)
C1 H1 1.0000
C2 C3 1.552(2)
C2 H2A 0.9900
C2 H2B 0.9900
C3 C4 1.546(2)
C3 H3A 0.9900
C3 H3B 0.9900
C4 C5 1.526(2)
C4 H4A 0.9900
C4 H4B 0.9900
C5 O2 1.4425(18)
C5 C6 1.507(2)
C6 C7 1.323(3)
C6 H6 0.9500
C7 C8 1.509(2)
C7 H7 0.9500
C8 O2 1.437(2)
C8 C9 1.548(2)
C8 H8 1.0000
C9 C15 1.520(2)
C9 C10 1.564(2)
C9 H9 1.0000
C10 C12 1.531(2)
C10 C11 1.552(2)
C10 C13 1.559(2)
C11 H11A 0.9900
C11 H11B 0.9900
C12 H12A 0.9800
C12 H12B 0.9800
C12 H12C 0.9800
C13 C14 1.529(3)
C13 H13A 0.9900
C13 H13B 0.9900
C14 C15 1.511(2)
C14 H14A 0.9900
C14 H14B 0.9900
C15 O1 1.214(2)

loop_
_geom_torsion_atom_site_label_1
_geom_torsion_atom_site_label_2
_geom_torsion_atom_site_label_3
_geom_torsion_atom_site_label_4
_geom_torsion
C11 C1 C2 C3 156.08(15)
C5 C1 C2 C3 29.63(18)
C1 C2 C3 C4 -2.90(19)
C2 C3 C4 C5 -25.18(18)
C3 C4 C5 O2 164.10(14)
C3 C4 C5 C6 -77.42(17)
C3 C4 C5 C1 43.97(16)
C11 C1 C5 O2 65.08(18)
C2 C1 C5 O2 -167.38(13)
C11 C1 C5 C6 -50.22(18)
C2 C1 C5 C6 77.32(16)
C11 C1 C5 C4 -173.40(14)
C2 C1 C5 C4 -45.86(16)
O2 C5 C6 C7 -17.85(17)
C4 C5 C6 C7 -141.87(15)
C1 C5 C6 C7 102.26(16)
C5 C6 C7 C8 1.14(19)
C6 C7 C8 O2 16.07(18)
C6 C7 C8 C9 -104.60(17)
O2 C8 C9 C15 -163.38(12)
C7 C8 C9 C15 -47.16(17)
O2 C8 C9 C10 -37.74(19)
C7 C8 C9 C10 78.48(19)
C15 C9 C10 C12 -138.79(13)
C8 C9 C10 C12 93.60(17)
C15 C9 C10 C11 94.56(15)
C8 C9 C10 C11 -33.1(2)
C15 C9 C10 C13 -22.71(16)
C8 C9 C10 C13 -150.32(14)
C5 C1 C11 C10 -64.2(2)
C2 C1 C11 C10 176.18(14)
C12 C10 C11 C1 -56.83(19)
C13 C10 C11 C1 -176.65(15)
C9 C10 C11 C1 69.64(19)
C12 C10 C13 C14 150.39(15)
C11 C10 C13 C14 -89.19(16)
C9 C10 C13 C14 33.87(17)
C10 C13 C14 C15 -32.07(18)
C13 C14 C15 O1 -163.73(16)
C13 C14 C15 C9 17.25(18)
C8 C9 C15 O1 -42.3(2)
C10 C9 C15 O1 -175.20(15)
C8 C9 C15 C14 136.76(14)
C10 C9 C15 C14 3.84(17)
C7 C8 O2 C5 -27.20(15)
C9 C8 O2 C5 94.96(14)
C6 C5 O2 C8 27.86(15)
C4 C5 O2 C8 152.63(14)
C1 C5 O2 C8 -92.63(15)
